data_7150867
loop_
_publ_author_name
'Filthaus, Matthias'
'Oppel, Iris M.'
'Bettinger, Holger F.'

_publ_section_title
;
 Supramolecular structures and spontaneous resolution: the case of
 ortho-substituted phenylboronic acids
;
_journal_issue 7
_journal_name_full 'Organic &amp;  Biomolecular Chemistry'
_journal_page_first 1201
_journal_page_last 1207
_journal_paper_doi 10.1039/b719282g
_journal_volume 6
_journal_year 2008
_chemical_formula_sum 'C6 H6 B Br O2'
_chemical_formula_weight 200.83
_chemical_name_systematic
;
?
;
_space_group_IT_number 2
_symmetry_cell_setting triclinic
_symmetry_space_group_name_Hall '-P 1'
_symmetry_space_group_name_H-M 'P -1'
_atom_sites_solution_hydrogens geom
_atom_sites_solution_primary direct
_atom_sites_solution_secondary difmap
_audit_creation_method SHELXL-97
_cell_angle_alpha 95.766(12)
_cell_angle_beta 92.219(13)
_cell_angle_gamma 96.613(13)
_cell_formula_units_Z 2
_cell_length_a 4.9570(8)
_cell_length_b 7.0560(10)
_cell_length_c 10.7572(17)
_cell_measurement_reflns_used 2042
_cell_measurement_temperature 108(2)
_cell_measurement_theta_max 30.00
_cell_measurement_theta_min 2.92
_cell_volume 371.37(10)
_computing_cell_refinement 'CrysAlis RED 1.171.29, Oxford Diffraction'
_computing_data_collection 'CrysAlis CCD 1.171.29, Oxford Diffraction'
_computing_data_reduction 'CrysAlis RED 1.171.29, Oxford Diffraction'
_computing_molecular_graphics SHELXL-97
_computing_publication_material SHELXL-97
_computing_structure_refinement 'SHELXL-97 (Sheldrick, 1997)'
_computing_structure_solution 'SHELXS-97 (Sheldrick, 1990)'
_diffrn_ambient_temperature 108(2)
_diffrn_measured_fraction_theta_full 0.969
_diffrn_measured_fraction_theta_max 0.969
_diffrn_measurement_device_type 'Sapphire2-CCD, Oxford Diffraction'
_diffrn_measurement_method '409 images at 1.0 deg in \w and 15 sec'
_diffrn_radiation_monochromator graphite
_diffrn_radiation_source 'fine-focus sealed tube'
_diffrn_radiation_type MoK\a
_diffrn_radiation_wavelength 0.71073
_diffrn_reflns_av_R_equivalents 0.0202
_diffrn_reflns_av_sigmaI/netI 0.0238
_diffrn_reflns_limit_h_max 5
_diffrn_reflns_limit_h_min -6
_diffrn_reflns_limit_k_max 6
_diffrn_reflns_limit_k_min -9
_diffrn_reflns_limit_l_max 13
_diffrn_reflns_limit_l_min -13
_diffrn_reflns_number 2727
_diffrn_reflns_theta_full 27.49
_diffrn_reflns_theta_max 27.49
_diffrn_reflns_theta_min 3.32
_exptl_absorpt_coefficient_mu 5.463
_exptl_absorpt_correction_T_max 0.227
_exptl_absorpt_correction_T_min 0.192
_exptl_absorpt_correction_type multi-scan
_exptl_absorpt_process_details
;
CrysAlis RED, Oxford Diffraction Ltd.,
Version 1.171.29.2 (release 20-01-2006 CrysAlis171 .NET)
(compiled Jan 20 2006,12:36:28)
Empirical absorption correction using spherical harmonics,
implemented in SCALE3 ABSPACK scaling algorithm.
;
_exptl_crystal_colour colourless
_exptl_crystal_density_diffrn 1.796
_exptl_crystal_density_method 'not measured'
_exptl_crystal_description block
_exptl_crystal_F_000 196
_exptl_crystal_size_max 0.304
_exptl_crystal_size_mid 0.288
_exptl_crystal_size_min 0.270
_refine_diff_density_max 0.640
_refine_diff_density_min -0.360
_refine_diff_density_rms 0.092
_refine_ls_extinction_method none
_refine_ls_goodness_of_fit_ref 1.045
_refine_ls_hydrogen_treatment mixed
_refine_ls_matrix_type full
_refine_ls_number_parameters 99
_refine_ls_number_reflns 1661
_refine_ls_number_restraints 2
_refine_ls_restrained_S_all 1.045
_refine_ls_R_factor_all 0.0270
_refine_ls_R_factor_gt 0.0241
_refine_ls_shift/su_max 0.031
_refine_ls_shift/su_mean 0.004
_refine_ls_structure_factor_coef Fsqd
_refine_ls_weighting_details 'calc w=1/[\s^2^(Fo^2^)+(0.0410P)^2^+0.0000P] where P=(Fo^2^+2Fc^2^)/3'
_refine_ls_weighting_scheme calc
_refine_ls_wR_factor_gt 0.0589
_refine_ls_wR_factor_ref 0.0595
_reflns_number_gt 1527
_reflns_number_total 1661
_reflns_threshold_expression >2sigma(I)
_cod_data_source_file b719282g.txt
_cod_data_source_block bettinger4
_cod_original_sg_symbol_H-M P-1
_cod_database_code 7150867

loop_
_symmetry_equiv_pos_as_xyz
'x, y, z'
'-x, -y, -z'

loop_
_atom_site_label
_atom_site_type_symbol
_atom_site_fract_x
_atom_site_fract_y
_atom_site_fract_z
_atom_site_U_iso_or_equiv
_atom_site_adp_type
_atom_site_occupancy
_atom_site_symmetry_multiplicity
_atom_site_calc_flag
_atom_site_refinement_flags
_atom_site_disorder_assembly
_atom_site_disorder_group
Br1 Br 0.41537(4) 0.30765(3) 0.870301(18) 0.02316(9) Uani 1 1 d . . .
C1 C 0.1605(4) 0.0918(3) 0.80355(19) 0.0161(4) Uani 1 1 d . . .
C2 C -0.0183(4) 0.1070(3) 0.70046(18) 0.0144(4) Uani 1 1 d . . .
B2 B -0.0146(5) 0.2808(3) 0.6180(2) 0.0144(4) Uani 1 1 d . . .
C3 C -0.2160(4) -0.0528(3) 0.6669(2) 0.0195(4) Uani 1 1 d . . .
H3 H -0.3441 -0.0481 0.5996 0.023 Uiso 1 1 calc R . .
C4 C -0.2289(5) -0.2180(3) 0.7296(2) 0.0249(5) Uani 1 1 d . . .
H4 H -0.3646 -0.3228 0.7049 0.030 Uiso 1 1 calc R . .
C5 C -0.0422(5) -0.2284(3) 0.8283(2) 0.0246(5) Uani 1 1 d . . .
H5 H -0.0480 -0.3416 0.8696 0.029 Uiso 1 1 calc R . .
C6 C 0.1532(5) -0.0724(3) 0.8666(2) 0.0231(4) Uani 1 1 d . . .
H6 H 0.2794 -0.0779 0.9345 0.028 Uiso 1 1 calc R . .
O21 O -0.2573(3) 0.3195(2) 0.56739(14) 0.0197(3) Uani 1 1 d D . .
H21 H -0.237(6) 0.399(3) 0.518(2) 0.041(9) Uiso 1 1 d D . .
O22 O 0.2153(3) 0.3906(2) 0.58861(14) 0.0178(3) Uani 1 1 d D . .
H22 H 0.356(3) 0.350(4) 0.607(3) 0.034(8) Uiso 1 1 d D . .

loop_
_atom_site_aniso_label
_atom_site_aniso_U_11
_atom_site_aniso_U_22
_atom_site_aniso_U_33
_atom_site_aniso_U_23
_atom_site_aniso_U_13
_atom_site_aniso_U_12
Br1 0.02340(13) 0.02668(13) 0.01786(13) 0.00390(8) -0.00536(8) -0.00275(8)
C1 0.0145(9) 0.0180(9) 0.0157(9) 0.0019(7) 0.0007(7) 0.0021(7)
C2 0.0139(9) 0.0167(9) 0.0138(9) 0.0029(7) 0.0028(7) 0.0052(7)
B2 0.0136(10) 0.0175(10) 0.0128(10) 0.0014(8) 0.0023(8) 0.0040(8)
C3 0.0180(11) 0.0198(10) 0.0202(10) 0.0019(8) -0.0016(8) 0.0016(8)
C4 0.0280(12) 0.0165(10) 0.0291(12) 0.0010(8) 0.0033(9) -0.0009(8)
C5 0.0335(13) 0.0175(9) 0.0251(11) 0.0087(8) 0.0067(9) 0.0057(9)
C6 0.0259(12) 0.0260(11) 0.0195(10) 0.0080(8) -0.0006(8) 0.0087(9)
O21 0.0123(7) 0.0246(7) 0.0244(8) 0.0126(6) 0.0011(6) 0.0033(6)
O22 0.0112(7) 0.0227(7) 0.0214(7) 0.0095(6) 0.0003(6) 0.0039(6)

loop_
_atom_type_symbol
_atom_type_description
_atom_type_scat_dispersion_real
_atom_type_scat_dispersion_imag
_atom_type_scat_source
C C 0.0033 0.0016 'International Tables Vol C Tables 4.2.6.8 and 6.1.1.4'
H H 0.0000 0.0000 'International Tables Vol C Tables 4.2.6.8 and 6.1.1.4'
B B 0.0013 0.0007 'International Tables Vol C Tables 4.2.6.8 and 6.1.1.4'
O O 0.0106 0.0060 'International Tables Vol C Tables 4.2.6.8 and 6.1.1.4'
Br Br -0.2901 2.4595 'International Tables Vol C Tables 4.2.6.8 and 6.1.1.4'

loop_
_geom_angle_atom_site_label_1
_geom_angle_atom_site_label_2
_geom_angle_atom_site_label_3
_geom_angle
_geom_angle_site_symmetry_1
_geom_angle_site_symmetry_3
_geom_angle_publ_flag
C6 C1 C2 123.03(19) . . ?
C6 C1 Br1 116.55(16) . . ?
C2 C1 Br1 120.32(15) . . ?
C1 C2 C3 115.77(18) . . ?
C1 C2 B2 126.83(18) . . ?
C3 C2 B2 117.38(18) . . ?
O21 B2 O22 117.17(18) . . ?
O21 B2 C2 117.96(18) . . ?
O22 B2 C2 124.81(18) . . ?
C4 C3 C2 122.1(2) . . ?
C5 C4 C3 119.9(2) . . ?
C4 C5 C6 120.0(2) . . ?
C1 C6 C5 119.1(2) . . ?

loop_
_geom_bond_atom_site_label_1
_geom_bond_atom_site_label_2
_geom_bond_distance
_geom_bond_site_symmetry_2
_geom_bond_publ_flag
Br1 C1 1.923(2) . ?
C1 C6 1.398(3) . ?
C1 C2 1.413(3) . ?
C2 C3 1.414(3) . ?
C2 B2 1.583(3) . ?
B2 O21 1.368(3) . ?
B2 O22 1.369(3) . ?
C3 C4 1.401(3) . ?
C4 C5 1.394(3) . ?
C5 C6 1.397(3) . ?

loop_
_geom_torsion_atom_site_label_1
_geom_torsion_atom_site_label_2
_geom_torsion_atom_site_label_3
_geom_torsion_atom_site_label_4
_geom_torsion
_geom_torsion_site_symmetry_1
_geom_torsion_site_symmetry_2
_geom_torsion_site_symmetry_3
_geom_torsion_site_symmetry_4
_geom_torsion_publ_flag
C6 C1 C2 C3 2.5(3) . . . . ?
Br1 C1 C2 C3 -173.72(14) . . . . ?
C6 C1 C2 B2 -175.92(19) . . . . ?
Br1 C1 C2 B2 7.9(3) . . . . ?
C1 C2 B2 O21 -148.4(2) . . . . ?
C3 C2 B2 O21 33.2(3) . . . . ?
C1 C2 B2 O22 34.7(3) . . . . ?
C3 C2 B2 O22 -143.7(2) . . . . ?
C1 C2 C3 C4 -1.7(3) . . . . ?
B2 C2 C3 C4 176.84(19) . . . . ?
C2 C3 C4 C5 -0.2(3) . . . . ?
C3 C4 C5 C6 1.6(3) . . . . ?
C2 C1 C6 C5 -1.2(3) . . . . ?
Br1 C1 C6 C5 175.07(16) . . . . ?
C4 C5 C6 C1 -0.9(3) . . . . ?

loop_
_cod_related_entry_id
_cod_related_entry_database
_cod_related_entry_code
1 ChemSpider 2053715
